data_9015331
loop_
_publ_author_name
'Francis, C. A.'
'Dyar, M. D.'
'Williams, M. L.'
'Hughes, J. M.'

_publ_section_title
;
 The occurrence and crystal structure of foitite from a tungsten-bearing vein
 at Copper Mountain, Taos County, New Mexico
 Note: y-coordinate of H3 changed to x/2
;
_journal_name_full 'The Canadian Mineralogist'
_journal_page_first 1431
_journal_page_last 1438
_journal_volume 37
_journal_year 1999
_chemical_compound_source 'Copper Mountain, Taos County, New Mexico'
_chemical_formula_sum 'Al6.99 B2.88 Ca0.002 F0.11 Fe1.71 H3.54 K0.002 Mg0.3 Na0.414 O30.89 Si6'
_chemical_name_mineral Foitite
_space_group_IT_number 160
_symmetry_space_group_name_Hall 'R 3 -2"'
_symmetry_space_group_name_H-M 'R 3 m :H'
_cell_angle_alpha 90
_cell_angle_beta 90
_cell_angle_gamma 120
_cell_formula_units_Z 3
_cell_length_a 15.973
_cell_length_b 15.973
_cell_length_c 7.137
_cell_volume 1576.955
_database_code_amcsd 0005633
_exptl_crystal_density_diffrn 3.161
_cod_original_sg_symbol_H-M 'R 3 m'
_cod_original_formula_sum 'Na.414 Ca.002 K.002 (Fe1.71 Al6.99 Mg.3) Si6 B2.88 O30.89 F.11 H3.54'
_cod_database_code 9015331

loop_
_space_group_symop_operation_xyz
x,y,z
2/3+x,1/3+y,1/3+z
1/3+x,2/3+y,2/3+z
x,x-y,z
2/3+x,1/3+x-y,1/3+z
1/3+x,2/3+x-y,2/3+z
-y,-x,z
2/3-y,1/3-x,1/3+z
1/3-y,2/3-x,2/3+z
-x+y,y,z
2/3-x+y,1/3+y,1/3+z
1/3-x+y,2/3+y,2/3+z
-y,x-y,z
2/3-y,1/3+x-y,1/3+z
1/3-y,2/3+x-y,2/3+z
-x+y,-x,z
2/3-x+y,1/3-x,1/3+z
1/3-x+y,2/3-x,2/3+z

loop_
_atom_site_label
_atom_site_fract_x
_atom_site_fract_y
_atom_site_fract_z
_atom_site_occupancy
_atom_site_U_iso_or_equiv
_atom_site_type_symbol
_atom_site_attached_hydrogens
NaX 0.00000 0.00000 0.25000 0.41400 0.02850 Na 0
CaX 0.00000 0.00000 0.25000 0.00200 0.02850 Ca 0
KX 0.00000 0.00000 0.25000 0.00200 0.02850 K 0
FeY 0.27106 0.54212 0.31604 0.55000 0.00845 Fe 0
AlY 0.27106 0.54212 0.31604 0.41000 0.00845 Al 0
MgY 0.27106 0.54212 0.31604 0.04000 0.00845 Mg 0
AlZ 0.29835 0.26163 0.63370 0.96000 0.00664 Al 0
FeZ 0.29835 0.26163 0.63370 0.01000 0.00664 Fe 0
MgZ 0.29835 0.26163 0.63370 0.03000 0.00664 Mg 0
SiT 0.19193 0.18989 0.02340 1.00000 0.00616 Si 0
B 0.11030 0.22060 0.47780 0.96000 0.00988 B 0
O1 0.00000 0.00000 0.80370 0.35000 0.03255 O 0
O-H1 0.00000 0.00000 0.80370 0.54000 0.03255 O 1
F1 0.00000 0.00000 0.80370 0.11000 0.03255 F 0
O2 0.06205 0.12410 0.51160 1.00000 0.01621 O 0
O3 0.26760 0.13380 0.53180 1.00000 0.01305 O 0
H3 0.27200 0.13600 0.40800 1.00000 0.01798 H 0
O4 0.09349 0.18698 0.09060 1.00000 0.01115 O 0
O5 0.18830 0.09415 0.11430 1.00000 0.01064 O 0
O6 0.19808 0.18743 0.79840 1.00000 0.00988 O 0
O7 0.28509 0.28589 0.10230 1.00000 0.00912 O 0
O8 0.21005 0.27082 0.46350 1.00000 0.01026 O 0

loop_
_cod_changelog_entry_id
_cod_changelog_entry_author
_cod_changelog_entry_date
_cod_changelog_entry_text
1
;cod-tools version 3.8.0
Id: cif_guess_AMCSD_atom_types 9574 2023-05-10 09:00:05Z saulius
;
2023-05-10T18:56:00+03:00
;Derived atom types and hydrogen counts
from atom names that follow the AMCSD naming convention
(Wat == water, O-H == hydroxyl).
;

loop_
_cod_related_entry_id
_cod_related_entry_database
_cod_related_entry_code
1 AMCSD 0005633

_cod_duplicate_entry 9004541
